data_1569904
loop_
_publ_author_name
'Jiang, Bo'
'Gui, Wu-Tao'
'Wang, Hao-Tian'
'Xie, Ke'
'Chen, Zhi-Chao'
'Zhu, Lei'
'Ouyang, Qin'
'Du, Wei'
'Chen, Ying-Chun'

_publ_section_title
;
 Asymmetric Friedel-Crafts reaction of unsaturated carbonyl-tethered
 heteroarenes <i>via</i> vinylogous activation of
 Pd<sup>0</sup>-&#x3c0;-Lewis base catalysis.
;
_journal_issue 39
_journal_name_full 'Chemical science'
_journal_page_first 10867
_journal_page_last 10874
_journal_paper_doi 10.1039/d3sc03996j
_journal_volume 14
_journal_year 2023
_chemical_absolute_configuration ad
_chemical_formula_moiety 'C58 H44 N2 O8 S2'
_chemical_formula_sum 'C58 H44 N2 O8 S2'
_chemical_formula_weight 961.07
_space_group_crystal_system monoclinic
_space_group_IT_number 5
_space_group_name_Hall 'C 2y'
_space_group_name_H-M_alt 'C 1 2 1'
_atom_sites_solution_hydrogens geom
_atom_sites_solution_primary dual
_audit_creation_date 2022-11-15
_audit_creation_method
;
Olex2 1.3
(compiled 2020.11.12 svn.r5f609507 for OlexSys, GUI svn.r6408)
;
_audit_update_record
;
2023-03-27 deposited with the CCDC.	2023-09-18 downloaded from the CCDC.
;
_cell_angle_alpha 90
_cell_angle_beta 98.963(2)
_cell_angle_gamma 90
_cell_formula_units_Z 2
_cell_length_a 32.1431(8)
_cell_length_b 7.1890(2)
_cell_length_c 11.8007(3)
_cell_measurement_reflns_used 8392
_cell_measurement_temperature 302(2)
_cell_measurement_theta_max 24.506
_cell_measurement_theta_min 2.323
_cell_volume 2693.57(12)
_computing_cell_refinement 'SAINT V8.40B (?, 2016)'
_computing_data_reduction 'SAINT V8.40B (?, 2016)'
_computing_molecular_graphics 'Olex2 1.3 (Dolomanov et al., 2009)'
_computing_publication_material 'Olex2 1.3 (Dolomanov et al., 2009)'
_computing_structure_refinement 'SHELXL 2014/7 (Sheldrick, 2015)'
_computing_structure_solution 'SHELXT 2018/2 (Sheldrick, 2018)'
_diffrn_ambient_temperature 302.0
_diffrn_measured_fraction_theta_full 0.966
_diffrn_measured_fraction_theta_max 0.966
_diffrn_measurement_device_type 'Bruker APEX-II CCD'
_diffrn_measurement_method '\f and \w scans'
_diffrn_radiation_type MoK\a
_diffrn_radiation_wavelength 0.71073
_diffrn_reflns_av_R_equivalents 0.0453
_diffrn_reflns_av_unetI/netI 0.0315
_diffrn_reflns_Laue_measured_fraction_full 0.966
_diffrn_reflns_Laue_measured_fraction_max 0.966
_diffrn_reflns_limit_h_max 38
_diffrn_reflns_limit_h_min -38
_diffrn_reflns_limit_k_max 8
_diffrn_reflns_limit_k_min -8
_diffrn_reflns_limit_l_max 14
_diffrn_reflns_limit_l_min -14
_diffrn_reflns_number 22880
_diffrn_reflns_point_group_measured_fraction_full 0.973
_diffrn_reflns_point_group_measured_fraction_max 0.973
_diffrn_reflns_theta_full 24.999
_diffrn_reflns_theta_max 24.999
_diffrn_reflns_theta_min 2.905
_diffrn_source_current 1.4
_diffrn_source_power 0.07
_diffrn_source_voltage 50.0
_diffrn_standards_number 0
_exptl_absorpt_coefficient_mu 0.153
_exptl_absorpt_correction_T_max 0.7456
_exptl_absorpt_correction_T_min 0.6388
_exptl_absorpt_correction_type multi-scan
_exptl_absorpt_process_details
;
SADABS-2016/2 (Bruker,2016/2) was used for absorption correction.
wR2(int) was 0.0845 before and 0.0543 after correction.
The Ratio of minimum to maximum transmission is 0.8568.
The \l/2 correction factor is Not present.
;
_exptl_crystal_colour 'clear yellowish yellow'
_exptl_crystal_colour_lustre clear
_exptl_crystal_colour_modifier yellowish
_exptl_crystal_colour_primary yellow
_exptl_crystal_density_diffrn 1.185
_exptl_crystal_description block
_exptl_crystal_F_000 1004
_exptl_crystal_size_max 0.2
_exptl_crystal_size_mid 0.2
_exptl_crystal_size_min 0.1
_refine_diff_density_max 0.289
_refine_diff_density_min -0.165
_refine_diff_density_rms 0.041
_refine_ls_abs_structure_details
;
 Flack x determined using 1502 quotients [(I+)-(I-)]/[(I+)+(I-)]
 (Parsons, Flack and Wagner, Acta Cryst. B69 (2013) 249-259).
;
_refine_ls_abs_structure_Flack 0.07(3)
_refine_ls_extinction_method none
_refine_ls_goodness_of_fit_ref 1.066
_refine_ls_hydrogen_treatment constr
_refine_ls_matrix_type full
_refine_ls_number_parameters 317
_refine_ls_number_reflns 4626
_refine_ls_number_restraints 1
_refine_ls_restrained_S_all 1.066
_refine_ls_R_factor_all 0.0554
_refine_ls_R_factor_gt 0.0425
_refine_ls_shift/su_max 0.000
_refine_ls_shift/su_mean 0.000
_refine_ls_structure_factor_coef Fsqd
_refine_ls_weighting_details 'w=1/[\s^2^(Fo^2^)+(0.0698P)^2^+0.0382P] where P=(Fo^2^+2Fc^2^)/3'
_refine_ls_weighting_scheme calc
_refine_ls_wR_factor_gt 0.1046
_refine_ls_wR_factor_ref 0.1151
_reflns_Friedel_coverage 0.853
_reflns_Friedel_fraction_full 0.982
_reflns_Friedel_fraction_max 0.982
_reflns_number_gt 3803
_reflns_number_total 4626
_reflns_threshold_expression 'I > 2\s(I)'
_cod_data_source_file d3sc03996j2.cif
_cod_data_source_block 21
_cod_depositor_comments 'Adding full bibliography for 1569903--1569908.cif.'
_cod_database_code 1569904
_shelx_shelxl_version_number 2014/7
_shelx_space_group_comment
;
The symmetry employed for this shelxl refinement is uniquely defined
by the following loop, which should always be used as a source of
symmetry information in preference to the above space-group names.
They are only intended as comments.
;
_shelx_estimated_absorpt_t_max 0.985
_shelx_estimated_absorpt_t_min 0.970
_olex2_refinement_description
;
1. Fixed Uiso
 At 1.2 times of:
  All C(H) groups, All C(H,H) groups
 At 1.5 times of:
  All C(H,H,H) groups
2.a Ternary CH refined with riding coordinates:
 C8(H8)
2.b Secondary CH2 refined with riding coordinates:
 C13(H13A,H13B)
2.c Aromatic/amide H refined with riding coordinates:
 C3(H3), C4(H4), C11(H11), C12(H12), C14(H14), C15(H15), C16(H16), C17(H17),
 C19(H19), C20(H20), C21(H21), C22(H22), C23(H23), C26(H26), C27(H27), C28(H28)
2.d Idealised Me refined as rotating group:
 C1(H1A,H1B,H1C)
;
_olex2_submission_special_instructions 'No special instructions were received'

loop_
_space_group_symop_operation_xyz
'x, y, z'
'-x, y, -z'
'x+1/2, y+1/2, z'
'-x+1/2, y+1/2, -z'

loop_
_atom_site_label
_atom_site_type_symbol
_atom_site_fract_x
_atom_site_fract_y
_atom_site_fract_z
_atom_site_U_iso_or_equiv
_atom_site_adp_type
_atom_site_occupancy
_atom_site_site_symmetry_order
_atom_site_calc_flag
_atom_site_refinement_flags_posn
_atom_site_refinement_flags_adp
_atom_site_refinement_flags_occupancy
_atom_site_disorder_assembly
_atom_site_disorder_group
S1 S 0.64303(3) 0.80424(14) 0.72034(8) 0.0669(3) Uani 1 1 d . . . . .
O1 O 0.47722(7) 0.4220(4) 0.6372(2) 0.0630(7) Uani 1 1 d . . . . .
O2 O 0.64501(11) 0.8971(5) 0.6149(3) 0.0861(9) Uani 1 1 d . . . . .
O3 O 0.61457(10) 0.8650(5) 0.7936(3) 0.1003(12) Uani 1 1 d . . . . .
O4 O 0.33977(7) 0.3417(4) 0.55294(19) 0.0568(6) Uani 1 1 d . . . . .
N1 N 0.63152(9) 0.5865(5) 0.6907(3) 0.0561(7) Uani 1 1 d . . . . .
C30 C 0.72566(10) 0.3829(5) 0.7199(3) 0.0510(8) Uani 1 1 d . . . . .
C1 C 0.81835(15) 0.7417(7) 0.9837(4) 0.0868(14) Uani 1 1 d . . . . .
H1A H 0.8288 0.6207 0.9682 0.130 Uiso 1 1 calc R U . . .
H1B H 0.8177 0.7538 1.0644 0.130 Uiso 1 1 calc R U . . .
H1C H 0.8365 0.8352 0.9601 0.130 Uiso 1 1 calc R U . . .
C2 C 0.77516(12) 0.7656(5) 0.9194(3) 0.0603(9) Uani 1 1 d . . . . .
C3 C 0.74067(13) 0.7272(5) 0.9719(3) 0.0628(10) Uani 1 1 d . . . . .
H3 H 0.7448 0.6875 1.0478 0.075 Uiso 1 1 calc R U . . .
C4 C 0.70010(13) 0.7464(5) 0.9138(3) 0.0612(10) Uani 1 1 d . . . . .
H4 H 0.6772 0.7210 0.9506 0.073 Uiso 1 1 calc R U . . .
C5 C 0.69390(11) 0.8037(6) 0.8004(3) 0.0554(8) Uani 1 1 d . . . . .
C6 C 0.65147(10) 0.4877(5) 0.6104(3) 0.0487(8) Uani 1 1 d . . . . .
C7 C 0.36604(10) 0.4532(5) 0.4992(3) 0.0539(8) Uani 1 1 d . . . . .
C8 C 0.40602(11) 0.5162(6) 0.5698(3) 0.0597(9) Uani 1 1 d . . . . .
H8 H 0.4182 0.6099 0.5244 0.072 Uiso 1 1 calc R U . . .
C9 C 0.43738(11) 0.3650(6) 0.5926(3) 0.0638(10) Uani 1 1 d . . . . .
C10 C 0.50156(12) 0.2630(6) 0.6564(4) 0.0720(11) Uani 1 1 d . . . . .
C11 C 0.54543(11) 0.2896(8) 0.6998(4) 0.0735(11) Uani 1 1 d . . . . .
H11 H 0.5621 0.1834 0.7117 0.088 Uiso 1 1 calc R U . . .
C12 C 0.56413(11) 0.4503(7) 0.7242(3) 0.0644(10) Uani 1 1 d . . . . .
H12 H 0.5478 0.5574 0.7122 0.077 Uiso 1 1 calc R U . . .
C13 C 0.60976(11) 0.4724(7) 0.7698(3) 0.0642(10) Uani 1 1 d . . . . .
H13A H 0.6229 0.3508 0.7795 0.077 Uiso 1 1 calc R U . . .
H13B H 0.6129 0.5320 0.8444 0.077 Uiso 1 1 calc R U . . .
C14 C 0.72813(12) 0.8468(5) 0.7472(3) 0.0603(9) Uani 1 1 d . . . . .
H14 H 0.7240 0.8877 0.6715 0.072 Uiso 1 1 calc R U . . .
C15 C 0.76806(12) 0.8290(6) 0.8066(3) 0.0631(9) Uani 1 1 d . . . . .
H15 H 0.7909 0.8598 0.7708 0.076 Uiso 1 1 calc R U . . .
C16 C 0.47713(16) 0.1141(8) 0.6244(6) 0.0986(16) Uani 1 1 d . . . . .
H16 H 0.4856 -0.0097 0.6286 0.118 Uiso 1 1 calc R U . . .
C17 C 0.43628(14) 0.1803(8) 0.5834(5) 0.0906(15) Uani 1 1 d . . . . .
H17 H 0.4129 0.1084 0.5552 0.109 Uiso 1 1 calc R U . . .
C18 C 0.39713(12) 0.6149(7) 0.6797(4) 0.0694(11) Uani 1 1 d . . . . .
C19 C 0.40412(18) 0.5281(10) 0.7845(4) 0.0999(16) Uani 1 1 d . . . . .
H19 H 0.4138 0.4061 0.7909 0.120 Uiso 1 1 calc R U . . .
C20 C 0.3964(2) 0.6273(16) 0.8826(5) 0.127(3) Uani 1 1 d . . . . .
H20 H 0.4007 0.5689 0.9538 0.153 Uiso 1 1 calc R U . . .
C21 C 0.3830(2) 0.8033(15) 0.8749(7) 0.120(2) Uani 1 1 d . . . . .
H21 H 0.3796 0.8692 0.9406 0.144 Uiso 1 1 calc R U . . .
C22 C 0.3744(2) 0.8861(10) 0.7691(7) 0.113(2) Uani 1 1 d . . . . .
H22 H 0.3639 1.0068 0.7633 0.136 Uiso 1 1 calc R U . . .
C23 C 0.38104(16) 0.7948(9) 0.6724(5) 0.0904(13) Uani 1 1 d . . . . .
H23 H 0.3748 0.8529 0.6013 0.109 Uiso 1 1 calc R U . . .
C24 C 0.30449(9) 0.3094(5) 0.4736(3) 0.0465(7) Uani 1 1 d . . . . .
C25 C 0.69190(9) 0.3961(5) 0.6296(3) 0.0456(7) Uani 1 1 d . . . . .
C26 C 0.76147(10) 0.2909(6) 0.6995(3) 0.0560(8) Uani 1 1 d . . . . .
H26 H 0.7846 0.2847 0.7576 0.067 Uiso 1 1 calc R U . . .
C27 C 0.23613(11) 0.2075(5) 0.4054(3) 0.0554(8) Uani 1 1 d . . . . .
H27 H 0.2115 0.1467 0.4160 0.066 Uiso 1 1 calc R U . . .
C28 C 0.26963(11) 0.2132(5) 0.4945(3) 0.0527(8) Uani 1 1 d . . . . .
H28 H 0.2686 0.1551 0.5644 0.063 Uiso 1 1 calc R U . . .

loop_
_atom_site_aniso_label
_atom_site_aniso_U_11
_atom_site_aniso_U_22
_atom_site_aniso_U_33
_atom_site_aniso_U_23
_atom_site_aniso_U_13
_atom_site_aniso_U_12
S1 0.0647(5) 0.0675(6) 0.0667(6) -0.0111(5) 0.0044(4) 0.0186(5)
O1 0.0446(12) 0.0817(18) 0.0617(15) 0.0075(13) 0.0052(11) -0.0066(12)
O2 0.100(2) 0.0733(19) 0.0778(19) 0.0107(16) -0.0080(16) 0.0170(17)
O3 0.0789(19) 0.116(3) 0.107(2) -0.042(2) 0.0168(17) 0.0348(19)
O4 0.0476(12) 0.0746(18) 0.0474(12) 0.0101(11) 0.0047(9) -0.0095(11)
N1 0.0433(14) 0.0714(19) 0.0551(17) -0.0108(14) 0.0126(12) 0.0016(13)
C30 0.0506(18) 0.0501(18) 0.0516(18) 0.0022(15) 0.0056(14) -0.0015(15)
C1 0.081(3) 0.088(4) 0.084(3) -0.011(2) -0.010(2) -0.010(2)
C2 0.074(2) 0.046(2) 0.058(2) -0.0057(16) 0.0004(17) -0.0065(17)
C3 0.090(3) 0.054(2) 0.0410(18) -0.0066(15) -0.0009(18) -0.0121(19)
C4 0.075(2) 0.059(2) 0.053(2) -0.0084(16) 0.0214(18) -0.0089(17)
C5 0.0656(19) 0.0485(18) 0.0523(18) -0.0093(18) 0.0097(15) 0.0035(18)
C6 0.0418(16) 0.0569(19) 0.0478(18) -0.0034(15) 0.0083(14) 0.0020(14)
C7 0.0407(16) 0.068(2) 0.0542(19) 0.0072(17) 0.0101(14) -0.0056(15)
C8 0.0447(18) 0.078(3) 0.055(2) 0.0126(18) 0.0054(15) -0.0130(18)
C9 0.0433(19) 0.086(3) 0.060(2) 0.0090(19) 0.0007(15) -0.0141(18)
C10 0.055(2) 0.079(3) 0.081(3) 0.010(2) 0.0049(18) 0.001(2)
C11 0.0522(19) 0.086(3) 0.082(3) 0.008(3) 0.0071(18) 0.007(2)
C12 0.0446(18) 0.087(3) 0.062(2) 0.002(2) 0.0101(16) 0.0071(19)
C13 0.0491(18) 0.094(3) 0.0499(19) 0.0009(19) 0.0094(15) 0.0030(19)
C14 0.077(2) 0.052(2) 0.0529(19) 0.0021(16) 0.0121(17) -0.0021(17)
C15 0.068(2) 0.056(2) 0.066(2) -0.0050(18) 0.0144(17) -0.0093(18)
C16 0.071(3) 0.078(3) 0.141(5) 0.011(3) -0.001(3) -0.005(3)
C17 0.060(3) 0.088(4) 0.120(4) 0.004(3) 0.003(3) -0.020(2)
C18 0.0479(19) 0.096(3) 0.063(2) -0.005(2) 0.0056(17) -0.024(2)
C19 0.110(4) 0.130(5) 0.064(3) 0.007(3) 0.023(3) -0.010(3)
C20 0.129(5) 0.191(8) 0.070(4) -0.004(4) 0.040(3) -0.035(5)
C21 0.111(4) 0.149(6) 0.110(5) -0.045(5) 0.048(4) -0.040(5)
C22 0.109(4) 0.115(5) 0.123(5) -0.038(4) 0.039(4) -0.017(4)
C23 0.095(3) 0.090(3) 0.087(3) -0.012(3) 0.015(2) -0.021(3)
C24 0.0438(15) 0.0481(17) 0.0480(16) -0.0022(16) 0.0082(12) 0.0011(15)
C25 0.0429(16) 0.0479(17) 0.0469(17) 0.0009(14) 0.0096(13) -0.0013(14)
C26 0.0487(17) 0.0539(19) 0.0628(19) 0.0032(18) 0.0007(14) 0.0044(17)
C27 0.0497(18) 0.054(2) 0.064(2) -0.0028(17) 0.0110(16) -0.0081(15)
C28 0.0537(18) 0.0510(19) 0.0559(19) 0.0009(15) 0.0160(15) -0.0042(15)

loop_
_atom_type_symbol
_atom_type_description
_atom_type_scat_dispersion_real
_atom_type_scat_dispersion_imag
_atom_type_scat_source
C C 0.0033 0.0016 'International Tables Vol C Tables 4.2.6.8 and 6.1.1.4'
H H 0.0000 0.0000 'International Tables Vol C Tables 4.2.6.8 and 6.1.1.4'
N N 0.0061 0.0033 'International Tables Vol C Tables 4.2.6.8 and 6.1.1.4'
O O 0.0106 0.0060 'International Tables Vol C Tables 4.2.6.8 and 6.1.1.4'
S S 0.1246 0.1234 'International Tables Vol C Tables 4.2.6.8 and 6.1.1.4'

loop_
_geom_angle_atom_site_label_1
_geom_angle_atom_site_label_2
_geom_angle_atom_site_label_3
_geom_angle
_geom_angle_site_symmetry_1
_geom_angle_site_symmetry_3
_geom_angle_publ_flag
O2 S1 O3 120.6(2) . . ?
O2 S1 N1 107.57(18) . . ?
O2 S1 C5 107.87(19) . . ?
O3 S1 N1 106.2(2) . . ?
O3 S1 C5 107.87(19) . . ?
N1 S1 C5 105.90(17) . . ?
C9 O1 C10 106.7(3) . . ?
C24 O4 C7 106.4(2) . . ?
C6 N1 S1 120.9(2) . . ?
C6 N1 C13 116.6(3) . . ?
C13 N1 S1 120.3(3) . . ?
C26 C30 C25 117.9(3) . . ?
H1A C1 H1B 109.5 . . ?
H1A C1 H1C 109.5 . . ?
H1B C1 H1C 109.5 . . ?
C2 C1 H1A 109.5 . . ?
C2 C1 H1B 109.5 . . ?
C2 C1 H1C 109.5 . . ?
C3 C2 C1 120.0(4) . . ?
C3 C2 C15 118.1(3) . . ?
C15 C2 C1 121.9(4) . . ?
C2 C3 H3 119.4 . . ?
C2 C3 C4 121.3(3) . . ?
C4 C3 H3 119.4 . . ?
C3 C4 H4 120.3 . . ?
C3 C4 C5 119.5(3) . . ?
C5 C4 H4 120.3 . . ?
C4 C5 S1 120.1(3) . . ?
C14 C5 S1 119.7(3) . . ?
C14 C5 C4 120.0(3) . . ?
N1 C6 C25 127.9(3) . . ?
C7 C6 N1 124.6(3) 2_656 . ?
C7 C6 C25 107.3(3) 2_656 . ?
O4 C7 C8 117.0(3) . . ?
C6 C7 O4 110.6(3) 2_656 . ?
C6 C7 C8 132.4(3) 2_656 . ?
C7 C8 H8 106.6 . . ?
C7 C8 C18 110.7(3) . . ?
C9 C8 C7 112.5(3) . . ?
C9 C8 H8 106.6 . . ?
C9 C8 C18 113.3(3) . . ?
C18 C8 H8 106.6 . . ?
O1 C9 C8 114.9(4) . . ?
C17 C9 O1 109.9(4) . . ?
C17 C9 C8 135.2(4) . . ?
O1 C10 C11 116.6(4) . . ?
C16 C10 O1 108.7(4) . . ?
C16 C10 C11 134.7(5) . . ?
C10 C11 H11 117.1 . . ?
C12 C11 C10 125.8(4) . . ?
C12 C11 H11 117.1 . . ?
C11 C12 H12 117.8 . . ?
C11 C12 C13 124.4(4) . . ?
C13 C12 H12 117.8 . . ?
N1 C13 H13A 109.4 . . ?
N1 C13 H13B 109.4 . . ?
C12 C13 N1 111.3(3) . . ?
C12 C13 H13A 109.4 . . ?
C12 C13 H13B 109.4 . . ?
H13A C13 H13B 108.0 . . ?
C5 C14 H14 120.2 . . ?
C15 C14 C5 119.7(3) . . ?
C15 C14 H14 120.2 . . ?
C2 C15 H15 119.3 . . ?
C14 C15 C2 121.4(3) . . ?
C14 C15 H15 119.3 . . ?
C10 C16 H16 126.3 . . ?
C10 C16 C17 107.4(5) . . ?
C17 C16 H16 126.3 . . ?
C9 C17 C16 107.3(4) . . ?
C9 C17 H17 126.4 . . ?
C16 C17 H17 126.4 . . ?
C19 C18 C8 121.5(5) . . ?
C19 C18 C23 119.1(5) . . ?
C23 C18 C8 119.4(4) . . ?
C18 C19 H19 120.5 . . ?
C18 C19 C20 118.9(7) . . ?
C20 C19 H19 120.5 . . ?
C19 C20 H20 119.4 . . ?
C21 C20 C19 121.2(7) . . ?
C21 C20 H20 119.4 . . ?
C20 C21 H21 120.3 . . ?
C20 C21 C22 119.4(6) . . ?
C22 C21 H21 120.3 . . ?
C21 C22 H22 119.4 . . ?
C23 C22 C21 121.2(7) . . ?
C23 C22 H22 119.4 . . ?
C18 C23 H23 120.0 . . ?
C22 C23 C18 120.1(6) . . ?
C22 C23 H23 120.0 . . ?
O4 C24 C25 110.4(3) . 2_656 ?
C28 C24 O4 125.0(3) . . ?
C28 C24 C25 124.5(3) . 2_656 ?
C30 C25 C6 136.3(3) . . ?
C24 C25 C30 118.4(3) 2_656 . ?
C24 C25 C6 105.3(3) 2_656 . ?
C30 C26 H26 119.1 . . ?
C30 C26 C27 121.7(3) . 2_656 ?
C27 C26 H26 119.1 2_656 . ?
C26 C27 H27 119.3 2_656 . ?
C28 C27 C26 121.3(3) . 2_656 ?
C28 C27 H27 119.3 . . ?
C24 C28 C27 116.1(3) . . ?
C24 C28 H28 122.0 . . ?
C27 C28 H28 122.0 . . ?

loop_
_geom_bond_atom_site_label_1
_geom_bond_atom_site_label_2
_geom_bond_distance
_geom_bond_site_symmetry_2
_geom_bond_publ_flag
S1 O2 1.422(3) . ?
S1 O3 1.422(3) . ?
S1 N1 1.634(3) . ?
S1 C5 1.756(4) . ?
O1 C9 1.369(4) . ?
O1 C10 1.383(5) . ?
O4 C7 1.387(4) . ?
O4 C24 1.373(4) . ?
N1 C6 1.416(4) . ?
N1 C13 1.495(5) . ?
C30 C25 1.401(5) . ?
C30 C26 1.380(5) . ?
C1 H1A 0.9600 . ?
C1 H1B 0.9600 . ?
C1 H1C 0.9600 . ?
C1 C2 1.485(6) . ?
C2 C3 1.380(6) . ?
C2 C15 1.392(6) . ?
C3 H3 0.9300 . ?
C3 C4 1.383(6) . ?
C4 H4 0.9300 . ?
C4 C5 1.385(5) . ?
C5 C14 1.384(5) . ?
C6 C7 1.351(5) 2_656 ?
C6 C25 1.443(5) . ?
C7 C6 1.351(5) 2_656 ?
C7 C8 1.489(5) . ?
C8 H8 0.9800 . ?
C8 C9 1.478(6) . ?
C8 C18 1.543(6) . ?
C9 C17 1.333(7) . ?
C10 C11 1.436(5) . ?
C10 C16 1.347(7) . ?
C11 H11 0.9300 . ?
C11 C12 1.313(6) . ?
C12 H12 0.9300 . ?
C12 C13 1.490(5) . ?
C13 H13A 0.9700 . ?
C13 H13B 0.9700 . ?
C14 H14 0.9300 . ?
C14 C15 1.369(5) . ?
C15 H15 0.9300 . ?
C16 H16 0.9300 . ?
C16 C17 1.409(8) . ?
C17 H17 0.9300 . ?
C18 C19 1.372(7) . ?
C18 C23 1.391(8) . ?
C19 H19 0.9300 . ?
C19 C20 1.415(10) . ?
C20 H20 0.9300 . ?
C20 C21 1.334(11) . ?
C21 H21 0.9300 . ?
C21 C22 1.372(11) . ?
C22 H22 0.9300 . ?
C22 C23 1.361(8) . ?
C23 H23 0.9300 . ?
C24 C25 1.389(5) 2_656 ?
C24 C28 1.371(5) . ?
C25 C24 1.389(5) 2_656 ?
C26 H26 0.9300 . ?
C26 C27 1.388(5) 2_656 ?
C27 C26 1.388(5) 2_656 ?
C27 H27 0.9300 . ?
C27 C28 1.383(5) . ?
C28 H28 0.9300 . ?

loop_
_geom_torsion_atom_site_label_1
_geom_torsion_atom_site_label_2
_geom_torsion_atom_site_label_3
_geom_torsion_atom_site_label_4
_geom_torsion
_geom_torsion_site_symmetry_1
_geom_torsion_site_symmetry_2
_geom_torsion_site_symmetry_3
_geom_torsion_site_symmetry_4
_geom_torsion_publ_flag
S1 N1 C6 C7 -101.1(4) . . . 2_656 ?
S1 N1 C6 C25 83.2(4) . . . . ?
S1 N1 C13 C12 102.5(3) . . . . ?
S1 C5 C14 C15 -173.7(3) . . . . ?
O1 C9 C17 C16 0.3(6) . . . . ?
O1 C10 C11 C12 1.0(6) . . . . ?
O1 C10 C16 C17 0.2(6) . . . . ?
O2 S1 N1 C6 43.7(3) . . . . ?
O2 S1 N1 C13 -154.1(3) . . . . ?
O2 S1 C5 C4 170.6(3) . . . . ?
O2 S1 C5 C14 -14.5(4) . . . . ?
O3 S1 N1 C6 174.0(3) . . . . ?
O3 S1 N1 C13 -23.7(3) . . . . ?
O3 S1 C5 C4 38.8(4) . . . . ?
O3 S1 C5 C14 -146.2(3) . . . . ?
O4 C7 C8 C9 73.4(4) . . . . ?
O4 C7 C8 C18 -54.5(5) . . . . ?
O4 C24 C28 C27 175.4(3) . . . . ?
N1 S1 C5 C4 -74.5(3) . . . . ?
N1 S1 C5 C14 100.4(3) . . . . ?
N1 C6 C25 C30 -6.8(6) . . . . ?
N1 C6 C25 C24 175.9(3) . . . 2_656 ?
C1 C2 C3 C4 -179.4(4) . . . . ?
C1 C2 C15 C14 178.6(4) . . . . ?
C2 C3 C4 C5 0.6(6) . . . . ?
C3 C2 C15 C14 -2.3(6) . . . . ?
C3 C4 C5 S1 172.9(3) . . . . ?
C3 C4 C5 C14 -2.0(6) . . . . ?
C4 C5 C14 C15 1.3(6) . . . . ?
C5 S1 N1 C6 -71.5(3) . . . . ?
C5 S1 N1 C13 90.8(3) . . . . ?
C5 C14 C15 C2 0.9(6) . . . . ?
C6 N1 C13 C12 -94.5(4) . . . . ?
C6 C7 C8 C9 -108.9(5) 2_656 . . . ?
C6 C7 C8 C18 123.1(4) 2_656 . . . ?
C7 O4 C24 C25 0.7(4) . . . 2_656 ?
C7 O4 C24 C28 -176.2(3) . . . . ?
C7 C6 C25 C30 176.9(4) 2_656 . . . ?
C7 C6 C25 C24 -0.4(4) 2_656 . . 2_656 ?
C7 C8 C9 O1 167.8(3) . . . . ?
C7 C8 C9 C17 -14.8(7) . . . . ?
C7 C8 C18 C19 103.6(5) . . . . ?
C7 C8 C18 C23 -75.4(4) . . . . ?
C8 C9 C17 C16 -177.2(5) . . . . ?
C8 C18 C19 C20 178.4(5) . . . . ?
C8 C18 C23 C22 -177.7(4) . . . . ?
C9 O1 C10 C11 177.8(3) . . . . ?
C9 O1 C10 C16 -0.1(5) . . . . ?
C9 C8 C18 C19 -23.9(5) . . . . ?
C9 C8 C18 C23 157.1(4) . . . . ?
C10 O1 C9 C8 177.9(3) . . . . ?
C10 O1 C9 C17 -0.1(5) . . . . ?
C10 C11 C12 C13 179.6(4) . . . . ?
C10 C16 C17 C9 -0.3(7) . . . . ?
C11 C10 C16 C17 -177.1(5) . . . . ?
C11 C12 C13 N1 119.9(4) . . . . ?
C13 N1 C6 C7 96.0(4) . . . 2_656 ?
C13 N1 C6 C25 -79.7(4) . . . . ?
C15 C2 C3 C4 1.5(6) . . . . ?
C16 C10 C11 C12 178.2(6) . . . . ?
C18 C8 C9 O1 -65.7(4) . . . . ?
C18 C8 C9 C17 111.7(6) . . . . ?
C18 C19 C20 C21 -0.9(10) . . . . ?
C19 C18 C23 C22 3.3(7) . . . . ?
C19 C20 C21 C22 3.6(10) . . . . ?
C20 C21 C22 C23 -2.9(10) . . . . ?
C21 C22 C23 C18 -0.6(8) . . . . ?
C23 C18 C19 C20 -2.6(7) . . . . ?
C24 O4 C7 C6 -1.0(4) . . . 2_656 ?
C24 O4 C7 C8 177.1(3) . . . . ?
C25 C30 C26 C27 -2.3(5) . . . 2_656 ?
C25 C24 C28 C27 -1.1(5) 2_656 . . . ?
C26 C30 C25 C6 -174.2(4) . . . . ?
C26 C30 C25 C24 2.8(5) . . . 2_656 ?
C26 C27 C28 C24 1.6(5) 2_656 . . . ?
